data_7701149
loop_
_publ_author_name
'Jung, Mi-Hee'
'Ko, Kyoung Chul'
'Lee, Woo Ram'

_publ_section_title
;
 Broadband white-light emission from supramolecular piperazinium-based
 lead halide perovskites linked by hydrogen bonds.
;
_journal_issue 40
_journal_name_full 'Dalton transactions (Cambridge, England : 2003)'
_journal_page_first 15074
_journal_page_last 15090
_journal_paper_doi 10.1039/c9dt03469b
_journal_volume 48
_journal_year 2019
_chemical_formula_sum 'C8 H24 Br6 N4 Pb'
_chemical_formula_weight 862.96
_space_group_crystal_system orthorhombic
_space_group_IT_number 58
_space_group_name_Hall '-P 2 2n'
_space_group_name_H-M_alt 'P n n m'
_symmetry_space_group_name_Hall '-P 2 2n'
_symmetry_space_group_name_H-M 'P n n m'
_atom_sites_solution_hydrogens geom
_audit_creation_method SHELXL-2017/1
_audit_update_record
;
2019-08-15 deposited with the CCDC.    2019-09-16 downloaded from the CCDC.
;
_cell_angle_alpha 90
_cell_angle_beta 90
_cell_angle_gamma 90
_cell_formula_units_Z 4
_cell_length_a 26.499(5)
_cell_length_b 8.4990(17)
_cell_length_c 9.805(2)
_cell_measurement_reflns_used 73541
_cell_measurement_temperature 293(2)
_cell_measurement_theta_max 33.679
_cell_measurement_theta_min 0.350
_cell_volume 2208.2(8)
_computing_cell_refinement 'HKL3000sm (Otwinowski & Minor, 1997)'
_computing_data_collection 'PAL BL2D-SMDC Program (Shin et. al, 2016)'
_computing_data_reduction 'HKL3000sm (Otwinowski & Minor, 1997)'
_computing_structure_refinement 'SHELXL-2017/1 (Sheldrick, 2017)'
_computing_structure_solution 'SHELXT 2018/2 (Sheldrick, 2018)'
_diffrn_ambient_temperature 293(2)
_diffrn_measured_fraction_theta_full 1.000
_diffrn_measured_fraction_theta_max 0.840
_diffrn_measurement_device_type 'Rayonix MX225HS CCD area detector'
_diffrn_measurement_method 'omega scan'
_diffrn_radiation_type synchrotron
_diffrn_radiation_wavelength 0.610
_diffrn_reflns_av_R_equivalents 0.1022
_diffrn_reflns_av_unetI/netI 0.0498
_diffrn_reflns_Laue_measured_fraction_full 1.000
_diffrn_reflns_Laue_measured_fraction_max 0.840
_diffrn_reflns_limit_h_max 46
_diffrn_reflns_limit_h_min -46
_diffrn_reflns_limit_k_max 14
_diffrn_reflns_limit_k_min -15
_diffrn_reflns_limit_l_max 16
_diffrn_reflns_limit_l_min -17
_diffrn_reflns_number 37410
_diffrn_reflns_point_group_measured_fraction_full 1.000
_diffrn_reflns_point_group_measured_fraction_max 0.840
_diffrn_reflns_theta_full 21.469
_diffrn_reflns_theta_max 33.641
_diffrn_reflns_theta_min 1.319
_diffrn_source 'PLSII 2D bending magnet'
_exptl_absorpt_coefficient_mu 12.404
_exptl_absorpt_correction_T_max 1.000
_exptl_absorpt_correction_T_min 0.711
_exptl_absorpt_correction_type empirical
_exptl_absorpt_process_details 'HKL3000sm Scalepack(Otwinowski et.al,2003)'
_exptl_crystal_colour colorless
_exptl_crystal_density_diffrn 2.596
_exptl_crystal_description needle
_exptl_crystal_F_000 1568
_refine_diff_density_max 9.632
_refine_diff_density_min -3.169
_refine_diff_density_rms 0.397
_refine_ls_extinction_coef 0.0011(3)
_refine_ls_extinction_expression Fc^*^=kFc[1+0.001xFc^2^\l^3^/sin(2\q)]^-1/4^
_refine_ls_extinction_method 'SHELXL-2017/1 (Sheldrick 2017)'
_refine_ls_goodness_of_fit_ref 1.462
_refine_ls_hydrogen_treatment constr
_refine_ls_matrix_type full
_refine_ls_number_parameters 100
_refine_ls_number_reflns 6078
_refine_ls_number_restraints 0
_refine_ls_restrained_S_all 1.462
_refine_ls_R_factor_all 0.1039
_refine_ls_R_factor_gt 0.0730
_refine_ls_shift/su_max 0.001
_refine_ls_shift/su_mean 0.000
_refine_ls_structure_factor_coef Fsqd
_refine_ls_weighting_details 'w=1/[\s^2^(Fo^2^)+(0.1000P)^2^] where P=(Fo^2^+2Fc^2^)/3'
_refine_ls_weighting_scheme calc
_refine_ls_wR_factor_gt 0.2521
_refine_ls_wR_factor_ref 0.2687
_reflns_Friedel_coverage 0.000
_reflns_number_gt 3613
_reflns_number_total 6078
_reflns_threshold_expression 'I > 2\s(I)'
_cod_data_source_file c9dt03469b2.cif
_cod_data_source_block Br_a
_cod_depositor_comments 'Adding full bibliography for 7701147--7701151.cif.'
_cod_database_code 7701149
_shelx_shelxl_version_number 2017/1
_shelx_space_group_comment
;
The symmetry employed for this shelxl refinement is uniquely defined
by the following loop, which should always be used as a source of
symmetry information in preference to the above space-group names.
They are only intended as comments.
;

loop_
_space_group_symop_operation_xyz
'x, y, z'
'-x, -y, z'
'-x+1/2, y+1/2, -z+1/2'
'x+1/2, -y+1/2, -z+1/2'
'-x, -y, -z'
'x, y, -z'
'x-1/2, -y-1/2, z-1/2'
'-x-1/2, y-1/2, z-1/2'

loop_
_atom_site_label
_atom_site_type_symbol
_atom_site_fract_x
_atom_site_fract_y
_atom_site_fract_z
_atom_site_U_iso_or_equiv
_atom_site_adp_type
_atom_site_occupancy
_atom_site_site_symmetry_order
_atom_site_calc_flag
_atom_site_refinement_flags_posn
_atom_site_refinement_flags_adp
_atom_site_refinement_flags_occupancy
Pb1 Pb 0.62128(2) 0.54631(4) 0.500000 0.04619(15) Uani 1 2 d S T P
Br1 Br 0.63266(4) 0.27879(11) 0.29162(10) 0.0616(2) Uani 1 1 d . . .
Br2 Br 0.72859(4) 0.60728(14) 0.500000 0.0532(3) Uani 1 2 d S T P
Br3 Br 0.61396(3) 0.79656(12) 0.70501(10) 0.0613(2) Uani 1 1 d . . .
Br4 Br 0.500000 0.500000 0.500000 0.0527(3) Uani 1 4 d S T P
Br5 Br 0.500000 1.000000 0.000000 0.0964(9) Uani 1 4 d S T P
C1 C 0.7598(4) 0.5269(10) 0.1241(8) 0.0542(18) Uani 1 1 d . . .
H1A H 0.781241 0.518414 0.204024 0.065 Uiso 1 1 calc R U .
H1AB H 0.735205 0.442526 0.127415 0.065 Uiso 1 1 calc R U .
N6 N 0.5327(4) 0.6370(11) 0.000000 0.053(2) Uani 1 2 d S T P
H6A H 0.536060 0.741146 0.000000 0.064 Uiso 1 2 calc R U P
H6AB H 0.563389 0.594488 0.000002 0.064 Uiso 1 2 calc R U P
C2 C 0.7319(3) 0.6901(11) 0.1250(8) 0.0576(18) Uani 1 1 d . . .
H2A H 0.709846 0.696727 0.203675 0.069 Uiso 1 1 calc R U .
H2AB H 0.756450 0.774624 0.130965 0.069 Uiso 1 1 calc R U .
C3 C 0.5167(3) 1.0665(10) 0.6276(8) 0.0502(16) Uani 1 1 d . . .
H3A H 0.538670 1.060763 0.706526 0.060 Uiso 1 1 calc R U .
H3AB H 0.497004 1.162385 0.634605 0.060 Uiso 1 1 calc R U .
C4 C 0.5046(3) 0.5861(11) 0.1253(9) 0.0586(19) Uani 1 1 d . . .
H4A H 0.524015 0.614301 0.205551 0.070 Uiso 1 1 calc R U .
H4AB H 0.472602 0.641169 0.129625 0.070 Uiso 1 1 calc R U .
N1 N 0.7907(3) 0.5119(11) 0.000000 0.053(2) Uani 1 2 d S T P
H1B H 0.805968 0.418653 0.000000 0.063 Uiso 1 2 calc R U P
H1C H 0.814374 0.586004 0.000000 0.063 Uiso 1 2 calc R U P
N2 N 0.7025(3) 0.7062(12) 0.000000 0.0507(19) Uani 1 2 d S T P
H2B H 0.687612 0.800061 -0.000001 0.061 Uiso 1 2 calc R U P
H2C H 0.678280 0.633556 0.000000 0.061 Uiso 1 2 calc R U P
N5 N 0.5482(3) 1.0720(11) 0.500000 0.056(2) Uani 1 2 d S T P
H5B H 0.566438 1.160013 0.500000 0.067 Uiso 1 2 calc R U P
H5C H 0.569501 0.991004 0.500002 0.067 Uiso 1 2 calc R U P

loop_
_atom_site_aniso_label
_atom_site_aniso_U_11
_atom_site_aniso_U_22
_atom_site_aniso_U_33
_atom_site_aniso_U_23
_atom_site_aniso_U_13
_atom_site_aniso_U_12
Pb1 0.0428(2) 0.0350(2) 0.0607(3) 0.000 0.000 -0.00074(13)
Br1 0.0611(5) 0.0523(4) 0.0713(6) -0.0038(4) 0.0014(4) -0.0033(4)
Br2 0.0476(5) 0.0506(6) 0.0615(6) 0.000 0.000 0.0014(5)
Br3 0.0541(4) 0.0543(5) 0.0753(6) -0.0122(4) -0.0050(3) 0.0068(4)
Br4 0.0544(8) 0.0465(7) 0.0573(8) 0.000 0.000 -0.0041(7)
Br5 0.180(3) 0.0482(9) 0.0614(11) 0.000 0.000 0.0289(14)
C1 0.058(4) 0.047(4) 0.057(4) 0.008(3) -0.007(3) 0.002(4)
N6 0.054(5) 0.040(4) 0.067(5) 0.000 0.000 -0.002(4)
C2 0.060(4) 0.056(5) 0.056(4) -0.002(4) 0.006(3) 0.000(4)
C3 0.051(4) 0.048(4) 0.052(4) -0.002(3) -0.003(3) 0.001(3)
C4 0.063(5) 0.054(4) 0.059(4) 0.004(4) 0.002(4) -0.006(4)
N1 0.044(4) 0.043(4) 0.072(6) 0.000 0.000 0.010(4)
N2 0.037(3) 0.056(5) 0.059(5) 0.000 0.000 0.006(4)
N5 0.036(3) 0.041(4) 0.089(7) 0.000 0.000 -0.001(4)

loop_
_atom_type_symbol
_atom_type_description
_atom_type_scat_dispersion_real
_atom_type_scat_dispersion_imag
_atom_type_scat_source
C C 0.0021 0.0012 'International Tables Vol C Tables 4.2.6.8 and 6.1.1.4'
H H 0.0000 0.0000 'International Tables Vol C Tables 4.2.6.8 and 6.1.1.4'
N N 0.0044 0.0024 'International Tables Vol C Tables 4.2.6.8 and 6.1.1.4'
Br Br 0.0905 1.9124 'International Tables Vol C Tables 4.2.6.8 and 6.1.1.4'
Pb Pb -1.6071 8.0232 'International Tables Vol C Tables 4.2.6.8 and 6.1.1.4'

loop_
_geom_angle_atom_site_label_1
_geom_angle_atom_site_label_2
_geom_angle_atom_site_label_3
_geom_angle
_geom_angle_site_symmetry_1
_geom_angle_site_symmetry_3
Br2 Pb1 Br3 86.27(3) . .
Br2 Pb1 Br3 86.27(3) . 6_556
Br3 Pb1 Br3 86.53(5) . 6_556
Br2 Pb1 Br1 92.07(3) . .
Br3 Pb1 Br1 177.66(3) . .
Br3 Pb1 Br1 95.01(3) 6_556 .
Br2 Pb1 Br1 92.07(3) . 6_556
Br3 Pb1 Br1 95.01(3) . 6_556
Br3 Pb1 Br1 177.66(3) 6_556 6_556
Br1 Pb1 Br1 83.39(4) . 6_556
Br2 Pb1 Br4 176.66(3) . .
Br3 Pb1 Br4 91.292(19) . .
Br3 Pb1 Br4 91.292(19) 6_556 .
Br1 Pb1 Br4 90.43(2) . .
Br1 Pb1 Br4 90.43(2) 6_556 .
Pb1 Br4 Pb1 180.0 . 5_666
N1 C1 C2 110.0(7) . .
C4 N6 C4 110.0(9) 6 .
N2 C2 C1 109.2(7) . .
C3 C3 N5 111.5(6) 2_675 .
C4 C4 N6 111.5(7) 2_665 .
C1 N1 C1 111.6(9) . 6
C2 N2 C2 114.2(8) . 6
C3 N5 C3 112.4(8) 6_556 .

loop_
_geom_bond_atom_site_label_1
_geom_bond_atom_site_label_2
_geom_bond_distance
_geom_bond_site_symmetry_2
Pb1 Br2 2.8906(12) .
Pb1 Br3 2.9329(10) .
Pb1 Br3 2.9329(10) 6_556
Pb1 Br1 3.0716(11) .
Pb1 Br1 3.0716(11) 6_556
Pb1 Br4 3.2377(7) .
C1 N1 1.472(10) .
C1 C2 1.571(12) .
N6 C4 1.499(10) 6
N6 C4 1.499(10) .
C2 N2 1.460(9) .
C3 C3 1.434(16) 2_675
C3 N5 1.506(9) .
C4 C4 1.484(19) 2_665

loop_
_geom_hbond_atom_site_label_D
_geom_hbond_atom_site_label_H
_geom_hbond_atom_site_label_A
_geom_hbond_distance_DH
_geom_hbond_distance_HA
_geom_hbond_distance_DA
_geom_hbond_angle_DHA
_geom_hbond_site_symmetry_A
_geom_hbond_publ_flag
N1 H1B Br2 0.89 2.80 3.476(10) 133.8 3_645 yes
N1 H1B Br3 0.89 3.10 3.712(7) 127.6 3_645 yes
N1 H1B Br3 0.89 3.10 3.712(7) 127.6 8_755 yes
N1 H1C Br1 0.89 2.97 3.668(8) 136.4 3_655 yes
N1 H1C Br1 0.89 2.97 3.668(8) 136.4 8_765 yes
N5 H5B Br1 0.89 2.88 3.503(7) 128.7 1_565 yes
N5 H5B Br1 0.89 2.88 3.503(7) 128.7 6_566 yes
N5 H5C Br3 0.89 2.86 3.544(8) 135.1 . yes
N5 H5C Br3 0.89 2.86 3.544(8) 135.1 6_556 yes
